data_4077473
loop_
_publ_author_name
'Charmant, Jonathan P. H.'
'Davies, Guy'
'King, Philip J.'
'Wigginton, James R.'
'Sappa, E.'

_publ_section_title
;
 Reactivity of a Triruthenium Acetylide Complex toward Alkynes and the
 Silica-Mediated Dehydration of Cluster-Bound Alkynols:&#x00A0; X-ray
 Crystal Structures of the Novel Butadienyl Species
 [Ru3(CO)8{\m3-\h8-C(But)CC(Ph)C(H)Ph}] and the Unusual Complex
 [Ru3(CO)5(\m-CO){\m3-\h5-CC(But)-
 OC(Ph)2CCH}{\m3-\h6-CHC(CPh2OH)COC(CPh2)CH}]
;
_journal_issue 12
_journal_name_full Organometallics
_journal_page_first 2330
_journal_paper_doi 10.1021/om000048l
_journal_volume 19
_journal_year 2000
_chemical_formula_sum 'C28 H20 O8 Ru3'
_chemical_formula_weight 787.65
_chemical_name_systematic
;
 ?
;
_space_group_IT_number 14
_symmetry_cell_setting monoclinic
_symmetry_space_group_name_Hall '-P 2ybc'
_symmetry_space_group_name_H-M 'P 1 21/c 1'
_atom_sites_solution_hydrogens geom
_atom_sites_solution_primary direct
_atom_sites_solution_secondary difmap
_audit_creation_method SHELXL-97
_cell_angle_alpha 90.00
_cell_angle_beta 96.911(12)
_cell_angle_gamma 90.00
_cell_formula_units_Z 4
_cell_length_a 14.212(2)
_cell_length_b 11.9479(12)
_cell_length_c 16.337(2)
_cell_measurement_reflns_used 47
_cell_measurement_temperature 466(2)
_cell_measurement_theta_max 12.48
_cell_measurement_theta_min 5.32
_cell_volume 2753.9(6)
_computing_cell_refinement 'Siemens XSCANS'
_computing_data_collection 'Siemens XSCANS'
_computing_data_reduction 'Siemens XSCANS'
_computing_molecular_graphics 'Siemens SHELXTL'
_computing_publication_material 'Siemens SHELXTL'
_computing_structure_refinement 'SHELXL-97 (Sheldrick, 1997)'
_computing_structure_solution 'SHELXS-97 (Sheldrick, 1990)'
_diffrn_ambient_temperature 466(2)
_diffrn_measured_fraction_theta_full 0.767
_diffrn_measured_fraction_theta_max 0.767
_diffrn_measurement_device_type 'Siemens P4'
_diffrn_measurement_method '2\q scans'
_diffrn_radiation_monochromator graphite
_diffrn_radiation_source 'fine-focus sealed tube'
_diffrn_radiation_type MoK\a
_diffrn_radiation_wavelength 0.71073
_diffrn_reflns_av_R_equivalents 0.0219
_diffrn_reflns_av_sigmaI/netI 0.0239
_diffrn_reflns_limit_h_max 12
_diffrn_reflns_limit_h_min -18
_diffrn_reflns_limit_k_max 13
_diffrn_reflns_limit_k_min -14
_diffrn_reflns_limit_l_max 21
_diffrn_reflns_limit_l_min -20
_diffrn_reflns_number 4955
_diffrn_reflns_theta_full 27.36
_diffrn_reflns_theta_max 27.36
_diffrn_reflns_theta_min 2.12
_diffrn_standards_decay_% none
_diffrn_standards_interval_count 97
_diffrn_standards_number 3
_exptl_absorpt_coefficient_mu 1.673
_exptl_absorpt_correction_T_max 0.986
_exptl_absorpt_correction_T_min 0.737
_exptl_absorpt_correction_type empirical
_exptl_absorpt_process_details
;
 Parameters determined using XPREP (Bruker AXS Inc.) software with
 169 Psi-scan data and an elipsoidal model of crystal shape.
;
_exptl_crystal_colour red
_exptl_crystal_density_diffrn 1.900
_exptl_crystal_density_method 'not measured'
_exptl_crystal_description block
_exptl_crystal_F_000 1536
_exptl_crystal_size_max 0.4
_exptl_crystal_size_mid 0.3
_exptl_crystal_size_min 0.1
_refine_diff_density_max 0.465
_refine_diff_density_min -0.393
_refine_diff_density_rms 0.080
_refine_ls_extinction_coef 0.00040(6)
_refine_ls_extinction_expression Fc^*^=kFc[1+0.001xFc^2^\l^3^/sin(2\q)]^-1/4^
_refine_ls_extinction_method SHELXL
_refine_ls_goodness_of_fit_ref 1.178
_refine_ls_hydrogen_treatment mixed
_refine_ls_matrix_type full
_refine_ls_number_parameters 360
_refine_ls_number_reflns 4779
_refine_ls_number_restraints 0
_refine_ls_restrained_S_all 1.178
_refine_ls_R_factor_all 0.0276
_refine_ls_R_factor_gt 0.0252
_refine_ls_shift/su_max 0.003
_refine_ls_shift/su_mean 0.000
_refine_ls_structure_factor_coef Fsqd
_refine_ls_weighting_details 'calc w=1/[\s^2^(Fo^2^)+(0.0248P)^2^+3.6235P] where P=(Fo^2^+2Fc^2^)/3'
_refine_ls_weighting_scheme calc
_refine_ls_wR_factor_gt 0.0664
_refine_ls_wR_factor_ref 0.0680
_reflns_number_gt 4493
_reflns_number_total 4779
_reflns_threshold_expression >2sigma(I)
_cod_data_source_file om000048l.cif
_cod_data_source_block 6
_cod_depositor_comments
;
The following automatic conversions were performed:

'_symmetry_cell_setting' value 'Monoclinic' changed to 'monoclinic'
according to /home/saulius/struct/CIF-dictionaries/cif_core.dic
dictionary named 'cif_core.dic' version 2.4.2 from
2011-04-26.

'_exptl_absorpt_correction_type' value 'Empirical'
changed to 'empirical' according to
/home/saulius/struct/CIF-dictionaries/cif_core.dic dictionary named
'cif_core.dic' version 2.4.2 from 2011-04-26.

Automatic conversion script
Id: cif_fix_values 1715 2011-07-08 13:25:40Z adriana 
;
_cod_original_cell_volume 2753.8(7)
_cod_original_sg_symbol_H-M P2(1)/c
_cod_database_code 4077473

loop_
_symmetry_equiv_pos_as_xyz
'x, y, z'
'-x, y+1/2, -z+1/2'
'-x, -y, -z'
'x, -y-1/2, z-1/2'

loop_
_atom_site_label
_atom_site_type_symbol
_atom_site_fract_x
_atom_site_fract_y
_atom_site_fract_z
_atom_site_U_iso_or_equiv
_atom_site_adp_type
_atom_site_occupancy
_atom_site_symmetry_multiplicity
_atom_site_calc_flag
_atom_site_refinement_flags
Ru1 Ru 0.641414(17) 0.92213(2) 0.772278(15) 0.02138(8) Uani 1 1 d .
Ru2 Ru 0.661628(18) 1.07052(2) 0.629372(14) 0.02148(8) Uani 1 1 d .
Ru3 Ru 0.792313(17) 0.90286(2) 0.692166(14) 0.01878(8) Uani 1 1 d .
C1 C 0.5458(2) 0.8351(3) 0.7031(2) 0.0310(8) Uani 1 1 d .
C2 C 0.6797(2) 0.7971(3) 0.8352(2) 0.0296(7) Uani 1 1 d .
C3 C 0.5618(3) 0.9790(3) 0.8507(2) 0.0367(8) Uani 1 1 d .
C4 C 0.5485(3) 1.0822(3) 0.6842(2) 0.0294(8) Uani 1 1 d .
C5 C 0.6113(3) 1.1993(4) 0.5667(2) 0.0398(9) Uani 1 1 d .
C6 C 0.6179(2) 0.9617(3) 0.5468(2) 0.0321(8) Uani 1 1 d .
C7 C 0.7498(3) 0.7823(3) 0.6222(2) 0.0311(8) Uani 1 1 d .
C8 C 0.8754(2) 0.8042(3) 0.7529(2) 0.0278(7) Uani 1 1 d .
C9 C 0.7892(3) 1.1319(4) 0.9299(2) 0.0507(11) Uani 1 1 d .
H9A H 0.8276 1.1462 0.9813 0.076 Uiso 1 1 calc R
H9B H 0.7258 1.1143 0.9401 0.076 Uiso 1 1 calc R
H9C H 0.7884 1.1971 0.8955 0.076 Uiso 1 1 calc R
C10 C 0.9301(3) 1.0632(4) 0.8683(2) 0.0431(10) Uani 1 1 d .
H10A H 0.9682 1.0825 0.9188 0.065 Uiso 1 1 calc R
H10B H 0.9268 1.1259 0.8313 0.065 Uiso 1 1 calc R
H10C H 0.9580 1.0005 0.8433 0.065 Uiso 1 1 calc R
C11 C 0.8361(3) 0.9320(4) 0.9431(2) 0.0476(11) Uani 1 1 d .
H11A H 0.7736 0.9134 0.9554 0.071 Uiso 1 1 calc R
H11B H 0.8757 0.9494 0.9933 0.071 Uiso 1 1 calc R
H11C H 0.8623 0.8694 0.9167 0.071 Uiso 1 1 calc R
C12 C 0.8309(2) 1.0324(3) 0.88617(18) 0.0267(7) Uani 1 1 d .
C13 C 0.7655(2) 1.0133(3) 0.80561(17) 0.0195(6) Uani 1 1 d .
C14 C 0.7719(2) 1.0679(3) 0.73430(18) 0.0202(6) Uani 1 1 d .
C15 C 0.7897(2) 1.1597(3) 0.68293(18) 0.0209(6) Uani 1 1 d .
C16 C 0.8032(2) 1.1233(3) 0.60024(19) 0.0244(7) Uani 1 1 d .
H16 H 0.803(2) 1.179(3) 0.562(2) 0.016(8) Uiso 1 1 d .
C17 C 0.8577(2) 1.0225(3) 0.58368(19) 0.0245(7) Uani 1 1 d .
C18 C 0.9325(2) 0.9805(3) 0.64043(19) 0.0258(7) Uani 1 1 d .
H18 H 0.9443 1.0109 0.6931 0.031 Uiso 1 1 calc R
C19 C 0.9891(3) 0.8921(3) 0.6164(2) 0.0331(8) Uani 1 1 d .
H19 H 1.0372 0.8631 0.6541 0.040 Uiso 1 1 calc R
C20 C 0.9742(3) 0.8486(3) 0.5391(2) 0.0384(9) Uani 1 1 d .
H20 H 1.0119 0.7901 0.5244 0.046 Uiso 1 1 calc R
C21 C 0.9029(3) 0.8914(3) 0.4817(2) 0.0369(9) Uani 1 1 d .
H21 H 0.8944 0.8627 0.4284 0.044 Uiso 1 1 calc R
C22 C 0.8455(3) 0.9750(3) 0.5032(2) 0.0320(8) Uani 1 1 d .
H22 H 0.7974 1.0016 0.4645 0.038 Uiso 1 1 calc R
C23 C 0.7854(2) 1.2794(3) 0.70709(18) 0.0220(7) Uani 1 1 d .
C24 C 0.7225(3) 1.3156(3) 0.7608(2) 0.0319(8) Uani 1 1 d .
H24 H 0.6838 1.2638 0.7830 0.038 Uiso 1 1 calc R
C25 C 0.7169(3) 1.4272(3) 0.7816(3) 0.0408(9) Uani 1 1 d .
H25 H 0.6752 1.4500 0.8180 0.049 Uiso 1 1 calc R
C26 C 0.7736(3) 1.5051(3) 0.7482(3) 0.0430(10) Uani 1 1 d .
H26 H 0.7692 1.5806 0.7609 0.052 Uiso 1 1 calc R
C27 C 0.8364(3) 1.4698(3) 0.6960(3) 0.0395(9) Uani 1 1 d .
H27 H 0.8748 1.5219 0.6739 0.047 Uiso 1 1 calc R
C28 C 0.8435(2) 1.3577(3) 0.6758(2) 0.0288(7) Uani 1 1 d .
H28 H 0.8873 1.3350 0.6413 0.035 Uiso 1 1 calc R
O1 O 0.4923(2) 0.7863(3) 0.66031(18) 0.0496(8) Uani 1 1 d .
O2 O 0.7027(2) 0.7185(2) 0.87190(17) 0.0422(7) Uani 1 1 d .
O3 O 0.5169(3) 1.0096(3) 0.8983(2) 0.0667(10) Uani 1 1 d .
O4 O 0.4761(2) 1.1101(3) 0.70027(18) 0.0467(7) Uani 1 1 d .
O5 O 0.5849(3) 1.2765(3) 0.5317(2) 0.0673(10) Uani 1 1 d .
O6 O 0.5907(2) 0.9014(3) 0.49555(18) 0.0502(8) Uani 1 1 d .
O7 O 0.7215(2) 0.7102(3) 0.58130(19) 0.0543(8) Uani 1 1 d .
O8 O 0.92664(19) 0.7436(3) 0.78966(18) 0.0460(7) Uani 1 1 d .

loop_
_atom_site_aniso_label
_atom_site_aniso_U_11
_atom_site_aniso_U_22
_atom_site_aniso_U_33
_atom_site_aniso_U_23
_atom_site_aniso_U_13
_atom_site_aniso_U_12
Ru1 0.02105(13) 0.02076(15) 0.02304(12) 0.00023(9) 0.00559(9) -0.00294(10)
Ru2 0.02400(13) 0.01910(15) 0.02049(12) 0.00136(9) -0.00086(9) -0.00060(10)
Ru3 0.02201(13) 0.01497(14) 0.01989(12) 0.00003(9) 0.00463(9) -0.00071(10)
C1 0.0277(16) 0.029(2) 0.0367(18) 0.0029(15) 0.0057(14) -0.0029(15)
C2 0.0264(16) 0.029(2) 0.0338(16) 0.0000(15) 0.0050(13) -0.0058(15)
C3 0.0383(19) 0.035(2) 0.0398(19) -0.0005(16) 0.0160(16) 0.0023(18)
C4 0.0315(18) 0.0265(19) 0.0298(16) 0.0003(13) 0.0015(14) 0.0045(15)
C5 0.0353(19) 0.037(2) 0.044(2) 0.0125(17) -0.0043(16) -0.0011(18)
C6 0.0285(16) 0.037(2) 0.0300(16) 0.0000(15) 0.0009(13) 0.0011(16)
C7 0.0395(19) 0.0248(19) 0.0294(16) -0.0029(14) 0.0066(14) 0.0018(16)
C8 0.0275(16) 0.0223(18) 0.0345(16) 0.0032(14) 0.0080(13) -0.0020(14)
C9 0.063(3) 0.056(3) 0.0314(18) -0.0190(19) -0.0017(18) 0.008(2)
C10 0.0348(19) 0.056(3) 0.0361(19) -0.0032(18) -0.0070(16) -0.0139(19)
C11 0.065(3) 0.046(3) 0.0264(17) 0.0105(16) -0.0142(18) -0.011(2)
C12 0.0329(17) 0.0268(19) 0.0194(13) -0.0016(13) -0.0006(12) -0.0042(15)
C13 0.0219(14) 0.0171(16) 0.0202(13) -0.0019(11) 0.0052(11) 0.0004(12)
C14 0.0181(13) 0.0199(16) 0.0228(14) -0.0045(12) 0.0025(11) 0.0010(13)
C15 0.0215(14) 0.0190(17) 0.0223(14) 0.0005(12) 0.0026(11) 0.0003(13)
C16 0.0320(17) 0.0192(17) 0.0222(14) 0.0042(13) 0.0045(12) -0.0036(14)
C17 0.0287(16) 0.0226(18) 0.0240(14) -0.0018(13) 0.0100(12) -0.0066(14)
C18 0.0276(16) 0.0244(18) 0.0271(15) 0.0010(13) 0.0110(12) -0.0042(14)
C19 0.0316(17) 0.027(2) 0.0429(19) 0.0017(15) 0.0144(15) 0.0024(16)
C20 0.045(2) 0.027(2) 0.049(2) -0.0054(17) 0.0267(17) -0.0006(18)
C21 0.050(2) 0.032(2) 0.0329(17) -0.0088(16) 0.0199(16) -0.0128(19)
C22 0.0374(18) 0.036(2) 0.0241(15) -0.0040(15) 0.0091(13) -0.0042(17)
C23 0.0233(15) 0.0178(17) 0.0246(14) 0.0004(12) 0.0017(12) 0.0015(13)
C24 0.0332(18) 0.0237(19) 0.0403(18) -0.0053(15) 0.0111(15) -0.0008(15)
C25 0.041(2) 0.029(2) 0.055(2) -0.0121(18) 0.0124(18) 0.0038(18)
C26 0.046(2) 0.021(2) 0.062(3) -0.0074(18) 0.0083(19) -0.0007(18)
C27 0.045(2) 0.020(2) 0.054(2) 0.0014(16) 0.0084(18) -0.0094(17)
C28 0.0290(16) 0.0261(19) 0.0316(16) 0.0020(14) 0.0047(13) -0.0014(15)
O1 0.0443(15) 0.0507(19) 0.0515(16) -0.0066(14) -0.0037(13) -0.0203(15)
O2 0.0443(15) 0.0304(16) 0.0503(16) 0.0138(12) -0.0005(12) -0.0052(13)
O3 0.074(2) 0.069(3) 0.066(2) -0.0085(19) 0.0442(19) 0.005(2)
O4 0.0364(15) 0.0524(19) 0.0527(16) 0.0076(14) 0.0107(13) 0.0202(14)
O5 0.069(2) 0.044(2) 0.084(2) 0.0314(18) -0.0138(19) 0.0087(17)
O6 0.0473(16) 0.057(2) 0.0422(15) -0.0233(14) -0.0109(13) 0.0028(14)
O7 0.076(2) 0.0322(17) 0.0526(17) -0.0201(14) -0.0004(16) -0.0044(15)
O8 0.0383(14) 0.0396(17) 0.0591(17) 0.0170(14) 0.0020(13) 0.0084(13)

loop_
_atom_type_symbol
_atom_type_description
_atom_type_scat_dispersion_real
_atom_type_scat_dispersion_imag
_atom_type_scat_source
C C 0.0033 0.0016 'International Tables Vol C Tables 4.2.6.8 and 6.1.1.4'
H H 0.0000 0.0000 'International Tables Vol C Tables 4.2.6.8 and 6.1.1.4'
O O 0.0106 0.0060 'International Tables Vol C Tables 4.2.6.8 and 6.1.1.4'
Ru Ru -1.2594 0.8363 'International Tables Vol C Tables 4.2.6.8 and 6.1.1.4'

loop_
_geom_angle_atom_site_label_1
_geom_angle_atom_site_label_2
_geom_angle_atom_site_label_3
_geom_angle
C2 Ru1 C3 94.12(16)
C2 Ru1 C1 91.66(15)
C3 Ru1 C1 98.51(16)
C2 Ru1 C13 95.37(13)
C3 Ru1 C13 100.80(14)
C1 Ru1 C13 158.88(13)
C2 Ru1 Ru3 90.16(11)
C3 Ru1 Ru3 158.49(12)
C1 Ru1 Ru3 102.43(11)
C13 Ru1 Ru3 57.77(8)
C2 Ru1 Ru2 149.85(11)
C3 Ru1 Ru2 115.52(12)
C1 Ru1 Ru2 89.38(10)
C13 Ru1 Ru2 74.65(8)
Ru3 Ru1 Ru2 60.275(12)
C6 Ru2 C5 95.68(17)
C6 Ru2 C4 99.02(15)
C5 Ru2 C4 85.03(16)
C6 Ru2 C14 133.13(14)
C5 Ru2 C14 127.71(15)
C4 Ru2 C14 101.29(13)
C6 Ru2 C15 142.15(14)
C5 Ru2 C15 93.47(14)
C4 Ru2 C15 118.34(13)
C14 Ru2 C15 37.89(12)
C6 Ru2 C16 105.50(14)
C5 Ru2 C16 86.98(15)
C4 Ru2 C16 154.83(14)
C14 Ru2 C16 65.59(11)
C15 Ru2 C16 38.47(11)
C6 Ru2 Ru3 85.33(11)
C5 Ru2 Ru3 159.32(12)
C4 Ru2 Ru3 115.28(10)
C14 Ru2 Ru3 47.80(8)
C15 Ru2 Ru3 73.95(8)
C16 Ru2 Ru3 72.93(9)
C6 Ru2 Ru1 95.39(11)
C5 Ru2 Ru1 145.56(13)
C4 Ru2 Ru1 61.04(10)
C14 Ru2 Ru1 60.15(9)
C15 Ru2 Ru1 97.48(8)
C16 Ru2 Ru1 120.97(8)
Ru3 Ru2 Ru1 54.276(12)
C8 Ru3 C7 88.62(15)
C8 Ru3 C14 121.14(13)
C7 Ru3 C14 149.10(13)
C8 Ru3 C13 95.05(13)
C7 Ru3 C13 146.72(13)
C14 Ru3 C13 34.70(11)
C8 Ru3 C18 86.19(13)
C7 Ru3 C18 107.15(14)
C14 Ru3 C18 84.71(12)
C13 Ru3 C18 106.10(11)
C8 Ru3 C17 117.74(13)
C7 Ru3 C17 97.11(13)
C14 Ru3 C17 77.21(12)
C13 Ru3 C17 110.07(11)
C18 Ru3 C17 32.98(10)
C8 Ru3 Ru1 106.83(10)
C7 Ru3 Ru1 98.38(11)
C14 Ru3 Ru1 66.99(9)
C13 Ru3 Ru1 48.93(7)
C18 Ru3 Ru1 151.68(8)
C17 Ru3 Ru1 132.91(8)
C8 Ru3 Ru2 169.15(11)
C7 Ru3 Ru2 99.86(11)
C14 Ru3 Ru2 49.60(8)
C13 Ru3 Ru2 74.15(7)
C18 Ru3 Ru2 97.62(8)
C17 Ru3 Ru2 68.20(8)
Ru1 Ru3 Ru2 65.449(12)
O1 C1 Ru1 177.1(3)
O2 C2 Ru1 178.1(3)
O3 C3 Ru1 177.6(4)
O4 C4 Ru2 161.5(3)
O5 C5 Ru2 177.4(4)
O6 C6 Ru2 176.8(4)
O7 C7 Ru3 177.7(4)
O8 C8 Ru3 179.5(3)
C11 C12 C10 109.4(3)
C11 C12 C13 112.9(3)
C10 C12 C13 110.6(3)
C11 C12 C9 108.6(3)
C10 C12 C9 108.7(3)
C13 C12 C9 106.6(3)
C14 C13 C12 124.9(3)
C14 C13 Ru1 99.8(2)
C12 C13 Ru1 135.0(2)
C14 C13 Ru3 63.56(18)
C12 C13 Ru3 128.5(2)
Ru1 C13 Ru3 73.30(9)
C13 C14 C15 156.8(3)
C13 C14 Ru3 81.7(2)
C15 C14 Ru3 119.0(2)
C13 C14 Ru2 124.7(2)
C15 C14 Ru2 71.77(16)
Ru3 C14 Ru2 82.60(10)
C14 C15 C16 111.7(3)
C14 C15 C23 124.7(3)
C16 C15 C23 123.3(3)
C14 C15 Ru2 70.34(16)
C16 C15 Ru2 71.38(18)
C23 C15 Ru2 120.9(2)
C15 C16 C17 123.1(3)
C15 C16 Ru2 70.15(18)
C17 C16 Ru2 108.5(2)
C18 C17 C22 117.5(3)
C18 C17 C16 122.6(3)
C22 C17 C16 119.2(3)
C18 C17 Ru3 69.66(18)
C22 C17 Ru3 114.0(2)
C16 C17 Ru3 95.0(2)
C19 C18 C17 119.4(3)
C19 C18 Ru3 109.1(2)
C17 C18 Ru3 77.36(19)
C20 C19 C18 121.0(4)
C19 C20 C21 120.3(4)
C22 C21 C20 120.3(3)
C21 C22 C17 121.4(3)
C28 C23 C24 118.5(3)
C28 C23 C15 120.4(3)
C24 C23 C15 121.1(3)
C25 C24 C23 121.0(4)
C24 C25 C26 119.9(4)
C27 C26 C25 119.4(4)
C26 C27 C28 121.1(4)
C23 C28 C27 120.1(3)

loop_
_geom_bond_atom_site_label_1
_geom_bond_atom_site_label_2
_geom_bond_distance
Ru1 C2 1.857(4)
Ru1 C3 1.932(4)
Ru1 C1 1.959(4)
Ru1 C13 2.088(3)
Ru1 Ru3 2.6533(5)
Ru1 Ru2 2.9728(5)
Ru2 C6 1.922(4)
Ru2 C5 1.937(4)
Ru2 C4 1.937(4)
Ru2 C14 2.179(3)
Ru2 C15 2.198(3)
Ru2 C16 2.215(3)
Ru2 Ru3 2.8383(4)
Ru3 C8 1.868(3)
Ru3 C7 1.892(4)
Ru3 C14 2.120(3)
Ru3 C13 2.343(3)
Ru3 C18 2.439(3)
Ru3 C17 2.538(3)
C1 O1 1.130(4)
C2 O2 1.141(4)
C3 O3 1.125(5)
C4 O4 1.143(4)
C5 O5 1.125(5)
C6 O6 1.137(4)
C7 O7 1.133(4)
C8 O8 1.144(4)
C9 C12 1.541(6)
C10 C12 1.519(5)
C11 C12 1.515(5)
C12 C13 1.534(4)
C13 C14 1.348(4)
C14 C15 1.422(4)
C15 C16 1.454(4)
C15 C23 1.487(5)
C16 C17 1.473(5)
C17 C18 1.416(4)
C17 C22 1.423(4)
C18 C19 1.412(5)
C19 C20 1.358(5)
C20 C21 1.392(6)
C21 C22 1.362(6)
C23 C28 1.385(5)
C23 C24 1.395(5)
C24 C25 1.380(5)
C25 C26 1.386(6)
C26 C27 1.372(6)
C27 C28 1.386(5)
